data_7714983
loop_
_publ_author_name
'Vishwajith, Nagale S.'
'Sharma, Mridul Krishna'
'Jain, Isha'
'Vishnoi, Pratap'

_publ_section_title
;
 [NH<sub>3</sub>(CH<sub>2</sub>)<sub>4</sub>NH<sub>3</sub>]SnX<sub>4</sub>
 (X = Br, I): Dion-Jacobson type 2-D perovskites with short interlayer
 spacing.
;
_journal_issue 6
_journal_name_full 'Dalton transactions (Cambridge, England : 2003)'
_journal_page_first 2465
_journal_page_last 2470
_journal_paper_doi 10.1039/d3dt03772j
_journal_volume 53
_journal_year 2024
_chemical_formula_sum 'C4 H14 Br6 N2 Sn'
_chemical_formula_weight 688.28
_space_group_crystal_system monoclinic
_space_group_IT_number 11
_space_group_name_Hall '-P 2yb'
_space_group_name_H-M_alt 'P 1 21/m 1'
_atom_sites_solution_hydrogens geom
_audit_creation_method SHELXL-2018/3
_audit_update_record
;
2023-10-26 deposited with the CCDC.	2024-01-15 downloaded from the CCDC.
;
_cell_angle_alpha 90
_cell_angle_beta 99.2730(10)
_cell_angle_gamma 90
_cell_formula_units_Z 2
_cell_length_a 10.1731(4)
_cell_length_b 7.5558(3)
_cell_length_c 10.3974(4)
_cell_measurement_reflns_used 9946
_cell_measurement_temperature 273(2)
_cell_measurement_theta_max 27.05
_cell_measurement_theta_min 2.60
_cell_volume 788.76(5)
_computing_structure_refinement 'SHELXL-2018/3 (Sheldrick, 2018)'
_computing_structure_solution 'SHELXT 2014/5 (Sheldrick, 2014)'
_diffrn_ambient_temperature 273(2)
_diffrn_detector_area_resol_mean 7.9
_diffrn_measured_fraction_theta_full 0.999
_diffrn_measured_fraction_theta_max 0.998
_diffrn_measurement_device_type 'Bruker SMART APEX2 area detector'
_diffrn_measurement_method '\w and \f scans'
_diffrn_radiation_type MoK\a
_diffrn_radiation_wavelength 0.71073
_diffrn_reflns_av_R_equivalents 0.0784
_diffrn_reflns_av_unetI/netI 0.0469
_diffrn_reflns_Laue_measured_fraction_full 0.999
_diffrn_reflns_Laue_measured_fraction_max 0.998
_diffrn_reflns_limit_h_max 13
_diffrn_reflns_limit_h_min -13
_diffrn_reflns_limit_k_max 9
_diffrn_reflns_limit_k_min -9
_diffrn_reflns_limit_l_max 13
_diffrn_reflns_limit_l_min -13
_diffrn_reflns_number 13694
_diffrn_reflns_point_group_measured_fraction_full 0.999
_diffrn_reflns_point_group_measured_fraction_max 0.998
_diffrn_reflns_theta_full 25.242
_diffrn_reflns_theta_max 27.107
_diffrn_reflns_theta_min 2.028
_exptl_absorpt_coefficient_mu 16.785
_exptl_absorpt_correction_T_max .7455
_exptl_absorpt_correction_T_min .1042
_exptl_absorpt_correction_type multi-scan
_exptl_absorpt_process_details SADABS
_exptl_crystal_colour Yellow
_exptl_crystal_density_diffrn 2.839
_exptl_crystal_description Hexagonal
_exptl_crystal_F_000 596
_exptl_crystal_size_max 0.03
_exptl_crystal_size_mid 0.025
_exptl_crystal_size_min 0.02
_exptl_transmission_factor_max .7455
_exptl_transmission_factor_min .1042
_refine_diff_density_max 2.807
_refine_diff_density_min -1.361
_refine_diff_density_rms 0.326
_refine_ls_extinction_coef 0.030(3)
_refine_ls_extinction_expression Fc^*^=kFc[1+0.001xFc^2^\l^3^/sin(2\q)]^-1/4^
_refine_ls_extinction_method 'SHELXL-2018/3 (Sheldrick 2018)'
_refine_ls_goodness_of_fit_ref 1.023
_refine_ls_hydrogen_treatment constr
_refine_ls_matrix_type full
_refine_ls_number_parameters 74
_refine_ls_number_reflns 1876
_refine_ls_number_restraints 0
_refine_ls_restrained_S_all 1.023
_refine_ls_R_factor_all 0.0680
_refine_ls_R_factor_gt 0.0577
_refine_ls_shift/su_max 0.000
_refine_ls_shift/su_mean 0.000
_refine_ls_structure_factor_coef Fsqd
_refine_ls_weighting_details 'w=1/[\s^2^(Fo^2^)+(0.1361P)^2^] where P=(Fo^2^+2Fc^2^)/3'
_refine_ls_weighting_scheme calc
_refine_ls_wR_factor_gt 0.1727
_refine_ls_wR_factor_ref 0.1844
_reflns_Friedel_coverage 0.000
_reflns_number_gt 1498
_reflns_number_total 1876
_reflns_threshold_expression 'I > 2\s(I)'
_cod_data_source_file d3dt03772j2.cif
_cod_data_source_block shelx
_cod_depositor_comments
;
The following automatic conversions were performed:

data item '_exptl_absorpt_correction_type' value 'MULTI-SCAN' was
changed to 'multi-scan' in accordance with the
/home/data/users/saulius/crontab/automatic-downloads/rss-feeds/RSC/lib/dictionaries/cif_core.dic
dictionary named 'cif_core.dic' version 2.4.2 last updated on
2011-04-26.

Automatic conversion script
Id: cif_fix_values 8170 2020-07-09 18:12:32Z antanas 

 Adding full bibliography for 7714983--7714985.cif.
;
_cod_original_sg_symbol_H-M 'P 21/m'
_cod_database_code 7714983
_shelx_shelxl_version_number 2018/3
_shelx_space_group_comment
;
The symmetry employed for this shelxl refinement is uniquely defined
by the following loop, which should always be used as a source of
symmetry information in preference to the above space-group names.
They are only intended as comments.
;

loop_
_space_group_symop_operation_xyz
'x, y, z'
'-x, y+1/2, -z'
'-x, -y, -z'
'x, -y-1/2, z'

loop_
_atom_site_label
_atom_site_type_symbol
_atom_site_fract_x
_atom_site_fract_y
_atom_site_fract_z
_atom_site_U_iso_or_equiv
_atom_site_adp_type
_atom_site_occupancy
_atom_site_site_symmetry_order
_atom_site_calc_flag
_atom_site_refinement_flags_posn
_atom_site_refinement_flags_adp
_atom_site_refinement_flags_occupancy
_atom_site_disorder_assembly
_atom_site_disorder_group
Sn1 Sn 0.23376(6) 0.250000 0.29326(5) 0.0367(3) Uani 1 2 d S T P . .
Br3 Br 0.17736(8) 0.00355(9) 0.12152(7) 0.0489(3) Uani 1 1 d . . . . .
Br4 Br 0.48047(10) 0.250000 0.25651(12) 0.0510(4) Uani 1 2 d S T P . .
Br1 Br 0.28875(10) 0.49446(10) 0.47081(8) 0.0558(3) Uani 1 1 d . . . . .
Br2 Br -0.01294(12) 0.250000 0.33801(13) 0.0604(4) Uani 1 2 d S T P . .
N2 N 0.9923(10) 0.750000 0.3184(9) 0.063(3) Uani 1 2 d S T P . .
H2A H 1.068498 0.750000 0.286601 0.095 Uiso 1 2 calc R U P . .
H2B H 0.988340 0.846175 0.367037 0.095 Uiso 0.5 1 calc R U P . .
H2C H 0.988340 0.653825 0.367037 0.095 Uiso 0.5 1 calc R U P . .
C3 C 0.7581(10) 0.750000 0.2179(12) 0.123(10) Uani 1 2 d S T P . .
H3A H 0.748937 0.851720 0.272668 0.148 Uiso 0.5 1 calc R U P . .
H3B H 0.748936 0.648280 0.272668 0.148 Uiso 0.5 1 calc R U P . .
N1 N 0.4724(10) 0.750000 0.2765(10) 0.064(3) Uani 1 2 d S T P . .
H1A H 0.384050 0.750000 0.269506 0.096 Uiso 1 2 calc R U P . .
H1B H 0.505246 0.653825 0.319560 0.096 Uiso 0.5 1 calc R U P . .
H1C H 0.505246 0.846175 0.319560 0.096 Uiso 0.5 1 calc R U P . .
C1 C 0.5096(13) 0.750000 0.1466(12) 0.082(4) Uani 1 2 d S T P . .
H1D H 0.469490 0.646721 0.100659 0.099 Uiso 0.5 1 calc R U P . .
H1E H 0.469490 0.853279 0.100659 0.099 Uiso 0.5 1 calc R U P . .
C4 C 0.8832(12) 0.750000 0.2135(13) 0.123(8) Uani 1 2 d S T P . .
H4A H 0.897507 0.852440 0.161287 0.148 Uiso 0.5 1 calc R U P . .
H4B H 0.897507 0.647560 0.161287 0.148 Uiso 0.5 1 calc R U P . .
C2 C 0.6420(12) 0.750000 0.1371(14) 0.152(11) Uani 1 2 d S T P . .
H2D H 0.650015 0.851853 0.082110 0.183 Uiso 0.5 1 calc R U P . .
H2E H 0.650015 0.648147 0.082110 0.183 Uiso 0.5 1 calc R U P . .

loop_
_atom_site_aniso_label
_atom_site_aniso_U_11
_atom_site_aniso_U_22
_atom_site_aniso_U_33
_atom_site_aniso_U_23
_atom_site_aniso_U_13
_atom_site_aniso_U_12
Sn1 0.0382(5) 0.0395(5) 0.0333(4) 0.000 0.0090(3) 0.000
Br3 0.0533(5) 0.0493(5) 0.0442(5) -0.0104(3) 0.0084(4) -0.0077(3)
Br4 0.0356(6) 0.0599(7) 0.0579(7) 0.000 0.0087(5) 0.000
Br1 0.0703(6) 0.0543(5) 0.0427(5) -0.0142(3) 0.0086(4) -0.0019(4)
Br2 0.0427(7) 0.0783(9) 0.0658(8) 0.000 0.0254(5) 0.000
N2 0.055(6) 0.089(8) 0.045(5) 0.000 0.009(4) 0.000
C3 0.036(7) 0.29(3) 0.044(7) 0.000 0.022(6) 0.000
N1 0.045(5) 0.090(7) 0.063(6) 0.000 0.031(5) 0.000
C1 0.058(7) 0.137(14) 0.058(7) 0.000 0.029(6) 0.000
C4 0.033(7) 0.28(3) 0.052(8) 0.000 0.002(6) 0.000
C2 0.034(7) 0.37(4) 0.056(9) 0.000 0.019(6) 0.000

loop_
_atom_type_symbol
_atom_type_description
_atom_type_scat_dispersion_real
_atom_type_scat_dispersion_imag
_atom_type_scat_source
C C 0.0033 0.0016 'International Tables Vol C Tables 4.2.6.8 and 6.1.1.4'
H H 0.0000 0.0000 'International Tables Vol C Tables 4.2.6.8 and 6.1.1.4'
Br Br -0.2901 2.4595 'International Tables Vol C Tables 4.2.6.8 and 6.1.1.4'
N N 0.0061 0.0033 'International Tables Vol C Tables 4.2.6.8 and 6.1.1.4'
Sn Sn -0.6537 1.4246 'International Tables Vol C Tables 4.2.6.8 and 6.1.1.4'

loop_
_geom_angle_atom_site_label_1
_geom_angle_atom_site_label_2
_geom_angle_atom_site_label_3
_geom_angle
_geom_angle_site_symmetry_1
_geom_angle_site_symmetry_3
_geom_angle_publ_flag
Br3 Sn1 Br3 92.41(4) . 4_565 ?
Br3 Sn1 Br4 90.61(3) . . ?
Br3 Sn1 Br4 90.61(3) 4_565 . ?
Br3 Sn1 Br1 178.68(3) . . ?
Br3 Sn1 Br1 88.69(3) 4_565 . ?
Br4 Sn1 Br1 90.12(3) . . ?
Br3 Sn1 Br1 88.69(3) . 4_565 ?
Br3 Sn1 Br1 178.67(3) 4_565 4_565 ?
Br4 Sn1 Br1 90.12(3) . 4_565 ?
Br1 Sn1 Br1 90.20(4) . 4_565 ?
Br3 Sn1 Br2 90.59(3) . . ?
Br3 Sn1 Br2 90.59(3) 4_565 . ?
Br4 Sn1 Br2 178.27(4) . . ?
Br1 Sn1 Br2 88.66(3) . . ?
Br1 Sn1 Br2 88.66(3) 4_565 . ?
C4 N2 H2A 109.5 . . ?
C4 N2 H2B 109.5 . . ?
H2A N2 H2B 109.5 . . ?
C4 N2 H2C 109.5 . . ?
H2A N2 H2C 109.5 . . ?
H2B N2 H2C 109.5 . . ?
C4 C3 C2 139.6(14) . . ?
C4 C3 H3A 102.2 . . ?
C2 C3 H3A 102.2 . . ?
C4 C3 H3B 102.2 . . ?
C2 C3 H3B 102.2 . . ?
H3A C3 H3B 104.8 . . ?
C1 N1 H1A 109.5 . . ?
C1 N1 H1B 109.5 . . ?
H1A N1 H1B 109.5 . . ?
C1 N1 H1C 109.5 . . ?
H1A N1 H1C 109.5 . . ?
H1B N1 H1C 109.5 . . ?
C2 C1 N1 118.2(12) . . ?
C2 C1 H1D 107.8 . . ?
N1 C1 H1D 107.8 . . ?
C2 C1 H1E 107.8 . . ?
N1 C1 H1E 107.8 . . ?
H1D C1 H1E 107.1 . . ?
C3 C4 N2 129.0(13) . . ?
C3 C4 H4A 105.0 . . ?
N2 C4 H4A 105.0 . . ?
C3 C4 H4B 105.0 . . ?
N2 C4 H4B 105.0 . . ?
H4A C4 H4B 105.9 . . ?
C1 C2 C3 137.5(14) . . ?
C1 C2 H2D 102.7 . . ?
C3 C2 H2D 102.7 . . ?
C1 C2 H2E 102.7 . . ?
C3 C2 H2E 102.7 . . ?
H2D C2 H2E 105.0 . . ?

loop_
_geom_bond_atom_site_label_1
_geom_bond_atom_site_label_2
_geom_bond_distance
_geom_bond_site_symmetry_2
_geom_bond_publ_flag
Sn1 Br3 2.5798(7) . ?
Sn1 Br3 2.5798(7) 4_565 ?
Sn1 Br4 2.5989(12) . ?
Sn1 Br1 2.6076(8) . ?
Sn1 Br1 2.6076(8) 4_565 ?
Sn1 Br2 2.6252(12) . ?
N2 C4 1.425(14) . ?
N2 H2A 0.8900 . ?
N2 H2B 0.8900 . ?
N2 H2C 0.8900 . ?
C3 C4 1.281(15) . ?
C3 C2 1.335(14) . ?
C3 H3A 0.9700 . ?
C3 H3B 0.9700 . ?
N1 C1 1.459(14) . ?
N1 H1A 0.8900 . ?
N1 H1B 0.8900 . ?
N1 H1C 0.8900 . ?
C1 C2 1.366(17) . ?
C1 H1D 0.9700 . ?
C1 H1E 0.9700 . ?
C4 H4A 0.9700 . ?
C4 H4B 0.9700 . ?
C2 H2D 0.9700 . ?
C2 H2E 0.9700 . ?

loop_
_geom_torsion_atom_site_label_1
_geom_torsion_atom_site_label_2
_geom_torsion_atom_site_label_3
_geom_torsion_atom_site_label_4
_geom_torsion
_geom_torsion_site_symmetry_1
_geom_torsion_site_symmetry_2
_geom_torsion_site_symmetry_3
_geom_torsion_site_symmetry_4
_geom_torsion_publ_flag
C2 C3 C4 N2 180.000(1) . . . . ?
N1 C1 C2 C3 0.000(1) . . . . ?
C4 C3 C2 C1 180.000(1) . . . . ?
